data_4517589
loop_
_publ_author_name
'Shah, Syed Raza'
'Shah, Zarbad'
'Khiat, Mohammed'
'Khan, Ajmal'
'Hill, Leila R.'
'Khan, Shakeel'
'Hussain, Javid'
'Csuk, Ren\'e'
'Anwar, Muhammad U.'
'Al-Harrasi, Ahmed'

_publ_section_title
;
 Complexes of N- and O-Donor Ligands as Potential Urease Inhibitors
;
_journal_name_full 'ACS Omega'
_journal_paper_doi 10.1021/acsomega.0c01089
_journal_year 2020
_chemical_formula_moiety 'C12 H20 Co N4 O6, 2(C4 H3 N2 O3), 2(H2 O)'
_chemical_formula_sum 'C20 H30 Co N8 O14'
_chemical_formula_weight 665.45
_space_group_crystal_system triclinic
_space_group_IT_number 2
_space_group_name_Hall '-P 1'
_space_group_name_H-M_alt 'P -1'
_atom_sites_solution_hydrogens mixed
_audit_creation_method SHELXL-2016/6
_cell_angle_alpha 84.616(2)
_cell_angle_beta 86.409(4)
_cell_angle_gamma 82.067(4)
_cell_formula_units_Z 1
_cell_length_a 7.1297(6)
_cell_length_b 7.9881(8)
_cell_length_c 12.2187(8)
_cell_measurement_reflns_used 9017
_cell_measurement_temperature 296(2)
_cell_measurement_theta_max 26.42
_cell_measurement_theta_min 3.27
_cell_volume 685.32(10)
_computing_cell_refinement 'Bruker SAINT'
_computing_data_collection 'Bruker APEX2'
_computing_data_reduction 'Bruker SAINT'
_computing_molecular_graphics 'Bruker SHELXTL'
_computing_publication_material 'Bruker SHELXTL'
_computing_structure_refinement 'SHELXL-2014 (Sheldrick 2014)'
_computing_structure_solution 'SHELXS-97 (Sheldrick 2008)'
_diffrn_ambient_temperature 296(2)
_diffrn_measured_fraction_theta_full 0.998
_diffrn_measured_fraction_theta_max 0.997
_diffrn_measurement_device_type 'Bruker APEX-II CCD'
_diffrn_measurement_method '\f and \w scans'
_diffrn_radiation_type MoK\a
_diffrn_radiation_wavelength 0.71073
_diffrn_reflns_av_R_equivalents 0.0423
_diffrn_reflns_av_unetI/netI 0.0243
_diffrn_reflns_Laue_measured_fraction_full 0.998
_diffrn_reflns_Laue_measured_fraction_max 0.997
_diffrn_reflns_limit_h_max 8
_diffrn_reflns_limit_h_min -8
_diffrn_reflns_limit_k_max 10
_diffrn_reflns_limit_k_min -9
_diffrn_reflns_limit_l_max 15
_diffrn_reflns_limit_l_min -15
_diffrn_reflns_number 19633
_diffrn_reflns_point_group_measured_fraction_full 0.998
_diffrn_reflns_point_group_measured_fraction_max 0.997
_diffrn_reflns_theta_full 25.242
_diffrn_reflns_theta_max 26.461
_diffrn_reflns_theta_min 2.957
_exptl_absorpt_coefficient_mu 0.711
_exptl_absorpt_correction_T_max 0.7454
_exptl_absorpt_correction_T_min 0.6872
_exptl_absorpt_correction_type multi-scan
_exptl_absorpt_process_details sadabs
_exptl_crystal_colour pink
_exptl_crystal_density_diffrn 1.612
_exptl_crystal_description plate
_exptl_crystal_F_000 345
_exptl_crystal_size_max 0.14
_exptl_crystal_size_mid 0.04
_exptl_crystal_size_min 0.031
_refine_diff_density_max 0.365
_refine_diff_density_min -0.537
_refine_diff_density_rms 0.157
_refine_ls_extinction_method none
_refine_ls_goodness_of_fit_ref 1.234
_refine_ls_hydrogen_treatment mixed
_refine_ls_matrix_type full
_refine_ls_number_parameters 220
_refine_ls_number_reflns 2812
_refine_ls_number_restraints 8
_refine_ls_restrained_S_all 1.233
_refine_ls_R_factor_all 0.0357
_refine_ls_R_factor_gt 0.0293
_refine_ls_shift/su_max 0.001
_refine_ls_shift/su_mean 0.000
_refine_ls_structure_factor_coef Fsqd
_refine_ls_weighting_details 'w=1/[\s^2^(Fo^2^)+(0.0526P)^2^+0.0781P] where P=(Fo^2^+2Fc^2^)/3'
_refine_ls_weighting_scheme calc
_refine_ls_wR_factor_gt 0.0877
_refine_ls_wR_factor_ref 0.0914
_reflns_Friedel_coverage 0.000
_reflns_number_gt 2522
_reflns_number_total 2812
_reflns_threshold_expression 'I > 2\s(I)'
_cod_data_source_file ao0c01089_si_002.cif
_cod_data_source_block SR154_0ma_a
_cod_database_code 4517589
_shelx_shelxl_version_number 2016/6
_shelx_space_group_comment
;
The symmetry employed for this shelxl refinement is uniquely defined
by the following loop, which should always be used as a source of
symmetry information in preference to the above space-group names.
They are only intended as comments.
;

loop_
_space_group_symop_operation_xyz
'x, y, z'
'-x, -y, -z'

loop_
_atom_site_label
_atom_site_type_symbol
_atom_site_fract_x
_atom_site_fract_y
_atom_site_fract_z
_atom_site_U_iso_or_equiv
_atom_site_adp_type
_atom_site_occupancy
_atom_site_site_symmetry_order
_atom_site_calc_flag
_atom_site_refinement_flags_posn
_atom_site_refinement_flags_adp
_atom_site_refinement_flags_occupancy
_atom_site_disorder_assembly
_atom_site_disorder_group
Co1 Co 1.000000 0.500000 0.500000 0.02045(12) Uani 1 2 d S . P . .
O1 O 0.8649(2) 0.26572(19) 1.03826(11) 0.0458(4) Uani 1 1 d . . . . .
N1 N 0.7595(3) 0.5133(2) 0.94542(13) 0.0406(4) Uani 1 1 d . . . . .
H1A H 0.711187 0.556585 1.004369 0.049 Uiso 1 1 calc R U . . .
H1B H 0.750414 0.572305 0.882921 0.049 Uiso 1 1 calc R U . . .
C1 C 0.8475(3) 0.3564(2) 0.95087(15) 0.0303(4) Uani 1 1 d . . . . .
O2 O 0.76126(18) 0.64758(18) 0.55466(10) 0.0299(3) Uani 1 1 d D . . . .
H2A H 0.725(3) 0.682(3) 0.6150(11) 0.036 Uiso 1 1 d D U . . .
H2B H 0.672(2) 0.651(3) 0.5156(16) 0.036 Uiso 1 1 d D U . . .
N2 N 1.0044(2) 0.33281(18) 0.65117(11) 0.0236(3) Uani 1 1 d . . . . .
C2 C 0.9265(2) 0.2877(2) 0.84500(14) 0.0242(4) Uani 1 1 d . . . . .
N3 N 0.5310(2) 0.74526(19) 0.23898(12) 0.0255(3) Uani 1 1 d D . . . .
H3A H 0.575(3) 0.6418(14) 0.2369(17) 0.031 Uiso 1 1 d D U . . .
O3 O 0.83068(19) 0.33995(17) 0.43440(10) 0.0292(3) Uani 1 1 d D . . . .
H3C H 0.739(2) 0.325(3) 0.4753(16) 0.035 Uiso 1 1 d D U . . .
H3D H 0.793(3) 0.367(3) 0.3729(10) 0.035 Uiso 1 1 d D U . . .
C3 C 0.9823(3) 0.1148(2) 0.84134(15) 0.0302(4) Uani 1 1 d . . . . .
H3 H 0.975636 0.041517 0.904831 0.036 Uiso 1 1 calc R U . . .
O4 O 0.47292(18) 0.68343(17) 0.42038(10) 0.0318(3) Uani 1 1 d . . . . .
N4 N 0.4634(2) 1.01442(19) 0.15455(11) 0.0262(3) Uani 1 1 d D . . . .
H4A H 0.462(3) 1.080(2) 0.0968(12) 0.031 Uiso 1 1 d D U . . .
C4 C 1.0476(3) 0.0533(2) 0.74257(16) 0.0327(4) Uani 1 1 d . . . . .
H4 H 1.086606 -0.062113 0.738591 0.039 Uiso 1 1 calc R U . . .
O5 O 0.3502(2) 1.24047(16) 0.24866(10) 0.0323(3) Uani 1 1 d . . . . .
C5 C 1.0546(3) 0.1646(2) 0.64958(15) 0.0282(4) Uani 1 1 d . . . . .
H5 H 1.095882 0.121448 0.582859 0.034 Uiso 1 1 calc R U . . .
O6 O 0.5807(2) 0.79424(17) 0.05460(10) 0.0402(4) Uani 1 1 d . . . . .
C6 C 0.9428(2) 0.3910(2) 0.74806(14) 0.0244(4) Uani 1 1 d . . . . .
H6 H 0.909088 0.507370 0.750495 0.029 Uiso 1 1 calc R U . . .
C7 C 0.5282(3) 0.8486(2) 0.14415(14) 0.0260(4) Uani 1 1 d . . . . .
O7 O 0.6857(2) 0.39105(18) 1.22334(11) 0.0343(3) Uani 1 1 d D . . . .
H7A H 0.586(2) 0.350(3) 1.225(2) 0.041 Uiso 1 1 d D U . . .
H7B H 0.740(3) 0.347(3) 1.1704(14) 0.041 Uiso 1 1 d D U . . .
C8 C 0.4683(2) 0.7972(2) 0.34199(13) 0.0232(4) Uani 1 1 d . . . . .
C9 C 0.4070(3) 0.9696(2) 0.34737(13) 0.0275(4) Uani 1 1 d . . . . .
H9 H 0.368148 1.010459 0.415090 0.033 Uiso 1 1 calc R U . . .
C10 C 0.4031(2) 1.0813(2) 0.25335(13) 0.0240(4) Uani 1 1 d . . . . .

loop_
_atom_site_aniso_label
_atom_site_aniso_U_11
_atom_site_aniso_U_22
_atom_site_aniso_U_33
_atom_site_aniso_U_23
_atom_site_aniso_U_13
_atom_site_aniso_U_12
Co1 0.02388(19) 0.02198(19) 0.01326(17) -0.00038(12) 0.00251(11) 0.00252(12)
O1 0.0708(11) 0.0398(9) 0.0188(7) 0.0064(6) 0.0063(6) 0.0109(7)
N1 0.0647(12) 0.0310(9) 0.0201(8) -0.0019(7) 0.0055(7) 0.0107(8)
C1 0.0390(11) 0.0302(10) 0.0196(9) 0.0011(7) 0.0003(7) -0.0003(8)
O2 0.0276(7) 0.0402(8) 0.0196(6) -0.0081(5) 0.0003(5) 0.0071(6)
N2 0.0273(8) 0.0225(7) 0.0189(7) 0.0007(6) 0.0011(5) 0.0009(6)
C2 0.0264(9) 0.0245(9) 0.0197(8) 0.0020(7) -0.0017(6) 0.0008(7)
N3 0.0361(8) 0.0183(8) 0.0200(7) 0.0014(6) 0.0002(6) 0.0008(6)
O3 0.0316(7) 0.0359(8) 0.0201(6) -0.0011(5) 0.0006(5) -0.0052(6)
C3 0.0403(10) 0.0249(9) 0.0223(9) 0.0064(7) -0.0019(7) 0.0012(8)
O4 0.0353(7) 0.0350(8) 0.0218(6) 0.0117(5) -0.0010(5) -0.0029(6)
N4 0.0431(9) 0.0190(8) 0.0140(7) 0.0012(5) 0.0022(6) 0.0017(6)
C4 0.0439(11) 0.0197(9) 0.0320(10) -0.0004(7) -0.0010(8) 0.0036(8)
O5 0.0499(8) 0.0217(7) 0.0220(6) -0.0037(5) 0.0028(5) 0.0063(6)
C5 0.0325(10) 0.0286(9) 0.0220(9) -0.0044(7) 0.0018(7) 0.0017(7)
O6 0.0742(11) 0.0245(7) 0.0172(6) -0.0037(5) 0.0042(6) 0.0078(7)
C6 0.0298(9) 0.0224(9) 0.0189(8) -0.0001(7) 0.0013(6) 0.0018(7)
C7 0.0355(10) 0.0218(9) 0.0193(8) -0.0005(7) -0.0004(7) -0.0007(7)
O7 0.0475(9) 0.0302(8) 0.0251(7) -0.0044(5) 0.0015(6) -0.0053(6)
C8 0.0219(8) 0.0297(9) 0.0174(8) 0.0027(7) -0.0019(6) -0.0041(7)
C9 0.0341(10) 0.0312(10) 0.0151(8) -0.0025(7) 0.0026(7) 0.0010(8)
C10 0.0277(9) 0.0251(9) 0.0184(8) -0.0038(7) 0.0016(6) -0.0007(7)

loop_
_atom_type_symbol
_atom_type_description
_atom_type_scat_dispersion_real
_atom_type_scat_dispersion_imag
_atom_type_scat_source
C C 0.0033 0.0016 'International Tables Vol C Tables 4.2.6.8 and 6.1.1.4'
H H 0.0000 0.0000 'International Tables Vol C Tables 4.2.6.8 and 6.1.1.4'
Co Co 0.3494 0.9721 'International Tables Vol C Tables 4.2.6.8 and 6.1.1.4'
N N 0.0061 0.0033 'International Tables Vol C Tables 4.2.6.8 and 6.1.1.4'
O O 0.0106 0.0060 'International Tables Vol C Tables 4.2.6.8 and 6.1.1.4'

loop_
_geom_angle_atom_site_label_1
_geom_angle_atom_site_label_2
_geom_angle_atom_site_label_3
_geom_angle
_geom_angle_site_symmetry_1
_geom_angle_site_symmetry_3
_geom_angle_publ_flag
O2 Co1 O2 180.0 2_766 . ?
O2 Co1 O3 89.77(5) 2_766 . ?
O2 Co1 O3 90.23(5) . . ?
O2 Co1 O3 90.23(5) 2_766 2_766 ?
O2 Co1 O3 89.77(5) . 2_766 ?
O3 Co1 O3 180.00(6) . 2_766 ?
O2 Co1 N2 88.06(5) 2_766 . ?
O2 Co1 N2 91.94(5) . . ?
O3 Co1 N2 88.21(5) . . ?
O3 Co1 N2 91.79(5) 2_766 . ?
O2 Co1 N2 91.94(5) 2_766 2_766 ?
O2 Co1 N2 88.06(5) . 2_766 ?
O3 Co1 N2 91.79(5) . 2_766 ?
O3 Co1 N2 88.21(5) 2_766 2_766 ?
N2 Co1 N2 180.0 . 2_766 ?
C1 N1 H1A 120.0 . . ?
C1 N1 H1B 120.0 . . ?
H1A N1 H1B 120.0 . . ?
O1 C1 N1 122.87(17) . . ?
O1 C1 C2 119.75(17) . . ?
N1 C1 C2 117.38(16) . . ?
Co1 O2 H2A 133.2(16) . . ?
Co1 O2 H2B 113.4(16) . . ?
H2A O2 H2B 111(2) . . ?
C6 N2 C5 117.25(15) . . ?
C6 N2 Co1 121.44(11) . . ?
C5 N2 Co1 121.10(11) . . ?
C6 C2 C3 117.78(16) . . ?
C6 C2 C1 122.26(16) . . ?
C3 C2 C1 119.94(16) . . ?
C7 N3 C8 124.76(15) . . ?
C7 N3 H3A 119.1(14) . . ?
C8 N3 H3A 116.2(14) . . ?
Co1 O3 H3C 111.3(16) . . ?
Co1 O3 H3D 117.8(16) . . ?
H3C O3 H3D 108(2) . . ?
C4 C3 C2 119.15(16) . . ?
C4 C3 H3 120.4 . . ?
C2 C3 H3 120.4 . . ?
C7 N4 C10 124.52(14) . . ?
C7 N4 H4A 116.8(15) . . ?
C10 N4 H4A 118.7(15) . . ?
C3 C4 C5 119.20(17) . . ?
C3 C4 H4 120.4 . . ?
C5 C4 H4 120.4 . . ?
N2 C5 C4 122.85(16) . . ?
N2 C5 H5 118.6 . . ?
C4 C5 H5 118.6 . . ?
N2 C6 C2 123.73(16) . . ?
N2 C6 H6 118.1 . . ?
C2 C6 H6 118.1 . . ?
O6 C7 N4 122.47(16) . . ?
O6 C7 N3 121.83(16) . . ?
N4 C7 N3 115.70(15) . . ?
H7A O7 H7B 99(2) . . ?
O4 C8 N3 116.48(16) . . ?
O4 C8 C9 126.89(16) . . ?
N3 C8 C9 116.64(14) . . ?
C10 C9 C8 121.01(15) . . ?
C10 C9 H9 119.5 . . ?
C8 C9 H9 119.5 . . ?
O5 C10 N4 116.37(15) . . ?
O5 C10 C9 126.33(15) . . ?
N4 C10 C9 117.30(15) . . ?

loop_
_geom_bond_atom_site_label_1
_geom_bond_atom_site_label_2
_geom_bond_distance
_geom_bond_site_symmetry_2
_geom_bond_publ_flag
Co1 O2 2.0456(12) 2_766 ?
Co1 O2 2.0456(12) . ?
Co1 O3 2.1152(13) . ?
Co1 O3 2.1152(13) 2_766 ?
Co1 N2 2.1746(14) . ?
Co1 N2 2.1746(14) 2_766 ?
O1 C1 1.236(2) . ?
N1 C1 1.320(2) . ?
N1 H1A 0.8600 . ?
N1 H1B 0.8600 . ?
C1 C2 1.499(2) . ?
O2 H2A 0.825(10) . ?
O2 H2B 0.817(10) . ?
N2 C6 1.339(2) . ?
N2 C5 1.343(2) . ?
C2 C6 1.387(2) . ?
C2 C3 1.388(3) . ?
N3 C7 1.358(2) . ?
N3 C8 1.390(2) . ?
N3 H3A 0.844(9) . ?
O3 H3C 0.815(10) . ?
O3 H3D 0.813(10) . ?
C3 C4 1.376(3) . ?
C3 H3 0.9300 . ?
O4 C8 1.255(2) . ?
N4 C7 1.356(2) . ?
N4 C10 1.386(2) . ?
N4 H4A 0.837(9) . ?
C4 C5 1.378(3) . ?
C4 H4 0.9300 . ?
O5 C10 1.272(2) . ?
C5 H5 0.9300 . ?
O6 C7 1.232(2) . ?
C6 H6 0.9300 . ?
O7 H7A 0.819(10) . ?
O7 H7B 0.815(10) . ?
C8 C9 1.393(3) . ?
C9 C10 1.386(2) . ?
C9 H9 0.9300 . ?
